data_1564839
loop_
_publ_author_name
'Cao, Yihan'
'Shih, Wei-Chun'
'Bhuvanesh, Nattamai'
'Zhou, Jia'
'Ozerov, Oleg V.'

_publ_section_title
;
 Cooperative C-H Activation of Pyridine by PBP Complexes of Rh and Ir Can
 Lead to Bridging 2-Pyridyls with Different Connectivity to the B-M Unit
;
_journal_name_full 'Chemical Science'
_journal_paper_doi 10.1039/D1SC01850G
_journal_year 2021
_chemical_absolute_configuration ad
_chemical_formula_moiety 'C29 H40 B Br N P2 Rh'
_chemical_formula_sum 'C29 H40 B Br N P2 Rh'
_chemical_formula_weight 658.19
_chemical_name_systematic (PBP)RhPyBr
_chemical_properties_physical Air-sensitive,Moisture-sensitive
_space_group_crystal_system tetragonal
_space_group_IT_number 78
_space_group_name_Hall 'P 4cw'
_space_group_name_H-M_alt 'P 43'
_atom_sites_solution_hydrogens geom
_atom_sites_solution_primary dual
_audit_creation_date 2017-08-07
_audit_creation_method
;
Olex2 1.2-beta
(compiled 2017.03.28 svn.r3405 for OlexSys, GUI svn.r5335)
;
_audit_update_record
;
2020-07-06 deposited with the CCDC.	2021-10-04 downloaded from the CCDC.
;
_cell_angle_alpha 90
_cell_angle_beta 90
_cell_angle_gamma 90
_cell_formula_units_Z 4
_cell_length_a 11.2163(11)
_cell_length_b 11.2163(11)
_cell_length_c 22.862(3)
_cell_measurement_reflns_used 9909
_cell_measurement_temperature 110.0
_cell_measurement_theta_max 27.92
_cell_measurement_theta_min 2.54
_cell_volume 2876.2(5)
_computing_cell_refinement 'SAINT v8.34A (Bruker, 2013)'
_computing_data_reduction 'SAINT v8.34A (Bruker, 2013)'
_computing_molecular_graphics 'Olex2 (Dolomanov et al., 2009)'
_computing_publication_material 'Olex2 (Dolomanov et al., 2009)'
_computing_structure_refinement 'ShelXL (Sheldrick, 2015)'
_computing_structure_solution 'ShelXT (Sheldrick, 2015)'
_diffrn_ambient_temperature 110.0
_diffrn_measured_fraction_theta_full 1.000
_diffrn_measured_fraction_theta_max 0.998
_diffrn_measurement_device_type 'Bruker APEX-II CCD'
_diffrn_measurement_method '\f and \w scans'
_diffrn_radiation_type MoK\a
_diffrn_radiation_wavelength 0.71073
_diffrn_reflns_av_R_equivalents 0.0422
_diffrn_reflns_av_unetI/netI 0.0437
_diffrn_reflns_Laue_measured_fraction_full 1.000
_diffrn_reflns_Laue_measured_fraction_max 0.998
_diffrn_reflns_limit_h_max 14
_diffrn_reflns_limit_h_min -14
_diffrn_reflns_limit_k_max 14
_diffrn_reflns_limit_k_min -14
_diffrn_reflns_limit_l_max 29
_diffrn_reflns_limit_l_min -29
_diffrn_reflns_number 33592
_diffrn_reflns_point_group_measured_fraction_full 1.000
_diffrn_reflns_point_group_measured_fraction_max 0.996
_diffrn_reflns_theta_full 25.242
_diffrn_reflns_theta_max 27.624
_diffrn_reflns_theta_min 1.816
_diffrn_standards_number 0
_exptl_absorpt_coefficient_mu 2.113
_exptl_absorpt_correction_T_max 0.4305
_exptl_absorpt_correction_T_min 0.3744
_exptl_absorpt_correction_type multi-scan
_exptl_absorpt_process_details
'SADABS-2016/2 (Bruker,2016/2) was used for absorption correction. wR2(int) was 0.0706 before and 0.0608 after correction. The Ratio of minimum to maximum transmission is 0.870. The \l/2 correction factor is Not present.'
_exptl_crystal_colour yellow
_exptl_crystal_colour_primary colourless
_exptl_crystal_density_diffrn 1.520
_exptl_crystal_description block
_exptl_crystal_F_000 1344
_exptl_crystal_size_max 0.222
_exptl_crystal_size_mid 0.19
_exptl_crystal_size_min 0.182
_refine_diff_density_max 0.346
_refine_diff_density_min -0.220
_refine_diff_density_rms 0.057
_refine_ls_abs_structure_details
;
 Flack x determined using 2812 quotients [(I+)-(I-)]/[(I+)+(I-)]
 (Parsons, Flack and Wagner, Acta Cryst. B69 (2013) 249-259).
;
_refine_ls_abs_structure_Flack 0.018(4)
_refine_ls_extinction_method none
_refine_ls_goodness_of_fit_ref 1.000
_refine_ls_hydrogen_treatment constr
_refine_ls_matrix_type full
_refine_ls_number_parameters 343
_refine_ls_number_reflns 6682
_refine_ls_number_restraints 101
_refine_ls_restrained_S_all 0.995
_refine_ls_R_factor_all 0.0287
_refine_ls_R_factor_gt 0.0243
_refine_ls_shift/su_max 0.001
_refine_ls_shift/su_mean 0.000
_refine_ls_structure_factor_coef Fsqd
_refine_ls_weighting_details 'w=1/[\s^2^(Fo^2^)+(0.0133P)^2^] where P=(Fo^2^+2Fc^2^)/3'
_refine_ls_weighting_scheme calc
_refine_ls_wR_factor_gt 0.0464
_refine_ls_wR_factor_ref 0.0478
_reflns_Friedel_coverage 0.949
_reflns_Friedel_fraction_full 1.000
_reflns_Friedel_fraction_max 0.995
_reflns_number_gt 6185
_reflns_number_total 6682
_reflns_threshold_expression 'I > 2\s(I)'
_cod_data_source_file d1sc01850g3.cif
_cod_data_source_block yhc072
_cod_original_cell_volume 2876.2(7)
_cod_database_code 1564839
_shelx_shelxl_version_number 2014/7
_shelx_space_group_comment
;
The symmetry employed for this shelxl refinement is uniquely defined
by the following loop, which should always be used as a source of
symmetry information in preference to the above space-group names.
They are only intended as comments.
;
_shelx_estimated_absorpt_t_max 0.700
_shelx_estimated_absorpt_t_min 0.651
_olex2_refinement_description
;
1. Fixed Uiso
 At 1.2 times of:
  All C(H) groups
 At 1.5 times of:
  All C(H,H,H) groups, All C(H,H,H,H,H,H) groups
2. Restrained distances
 C28A-C27A \\sim C28-C27 \\sim C29-C27A \\sim C29-C27
 with sigma of 0.005
 P2-C27A \\sim P2-C27
 with sigma of 0.005
3. Uiso/Uaniso restraints and constraints
P2 \\sim C27 \\sim C27A \\sim C28 \\sim C28A \\sim C29: within 2A with sigma of
0.01 and sigma for terminal atoms of 0.02
4. Rigid body (RIGU) restrains
 P2, C27, C27A, C28, C28A, C29
 with sigma for 1-2 distances of 0.01 and sigma for 1-3 distances of 0.01
5. Others
 Sof(C27A)=Sof(H27A)=Sof(C28A)=Sof(H28D)=Sof(H28E)=Sof(H28F)=Sof(H29D)=
 Sof(H29E)=Sof(H29F)=1-FVAR(1)
 Sof(C27)=Sof(H27)=Sof(C28)=Sof(H28A)=Sof(H28B)=Sof(H28C)=Sof(H29A)=Sof(H29B)=
 Sof(H29C)=FVAR(1)
6.a Ternary CH refined with riding coordinates:
 C18(H18), C21(H21), C24(H24), C27(H27), C27A(H27A)
6.b Me refined with riding coordinates:
 C29(H29A,H29B,H29C), C29(H29D,H29E,H29F)
6.c Aromatic/amide H refined with riding coordinates:
 C3(H3), C4(H4), C5(H5), C6(H6), C8(H8), C9(H9), C10(H10), C11(H11), C13(H13),
 C14(H14), C15(H15), C16(H16)
6.d Idealised Me refined as rotating group:
 C19(H19A,H19B,H19C), C20(H20A,H20B,H20C), C22(H22A,H22B,H22C), C23(H23A,H23B,
 H23C), C25(H25A,H25B,H25C), C26(H26A,H26B,H26C), C28(H28A,H28B,H28C),
 C28A(H28D,H28E,H28F)
;
_olex2_submission_special_instructions 'No special instructions were received'

loop_
_space_group_symop_operation_xyz
'x, y, z'
'-x, -y, z+1/2'
'-y, x, z+3/4'
'y, -x, z+1/4'

loop_
_atom_site_label
_atom_site_type_symbol
_atom_site_fract_x
_atom_site_fract_y
_atom_site_fract_z
_atom_site_U_iso_or_equiv
_atom_site_adp_type
_atom_site_occupancy
_atom_site_site_symmetry_order
_atom_site_calc_flag
_atom_site_refinement_flags_posn
_atom_site_refinement_flags_adp
_atom_site_refinement_flags_occupancy
_atom_site_disorder_assembly
_atom_site_disorder_group
Rh1 Rh -0.01258(3) 0.54015(2) 0.55454(2) 0.01937(7) Uani 1 1 d . . . . .
Br1 Br 0.01008(4) 0.41057(4) 0.64633(2) 0.03028(10) Uani 1 1 d . . . . .
P1 P -0.12139(9) 0.39468(8) 0.50679(4) 0.0198(2) Uani 1 1 d . . . . .
P2 P 0.14520(10) 0.66433(9) 0.58015(5) 0.0262(2) Uani 1 1 d D U . . .
N1 N -0.0319(3) 0.6922(3) 0.46361(13) 0.0220(7) Uani 1 1 d . . . . .
C1 C -0.0045(3) 0.4933(3) 0.41448(17) 0.0226(9) Uani 1 1 d . . . . .
C2 C -0.0951(3) 0.4131(3) 0.42898(16) 0.0229(8) Uani 1 1 d . . . . .
C3 C -0.1586(4) 0.3537(3) 0.38561(18) 0.0290(9) Uani 1 1 d . . . . .
H3 H -0.2192 0.2986 0.3962 0.035 Uiso 1 1 calc R . . . .
C4 C -0.1342(4) 0.3743(4) 0.32761(19) 0.0340(10) Uani 1 1 d . . . . .
H4 H -0.1774 0.3329 0.2982 0.041 Uiso 1 1 calc R . . . .
C5 C -0.0478(4) 0.4542(4) 0.31229(19) 0.0332(10) Uani 1 1 d . . . . .
H5 H -0.0319 0.4693 0.2722 0.040 Uiso 1 1 calc R . . . .
C6 C 0.0167(4) 0.5132(4) 0.35506(19) 0.0279(9) Uani 1 1 d . . . . .
H6 H 0.0767 0.5684 0.3438 0.033 Uiso 1 1 calc R . . . .
C7 C 0.1883(4) 0.6211(4) 0.46459(18) 0.0288(9) Uani 1 1 d . . . . .
C8 C 0.2671(4) 0.6101(5) 0.4178(2) 0.0465(13) Uani 1 1 d . . . . .
H8 H 0.2454 0.5617 0.3854 0.056 Uiso 1 1 calc R . . . .
C9 C 0.3765(5) 0.6681(6) 0.4173(3) 0.0691(19) Uani 1 1 d . . . . .
H9 H 0.4291 0.6573 0.3852 0.083 Uiso 1 1 calc R . . . .
C10 C 0.4093(5) 0.7411(6) 0.4628(3) 0.0638(18) Uani 1 1 d . . . . .
H10 H 0.4813 0.7855 0.4609 0.077 Uiso 1 1 calc R . . . .
C11 C 0.3370(4) 0.7494(4) 0.5113(2) 0.0497(14) Uani 1 1 d . . . . .
H11 H 0.3604 0.7974 0.5436 0.060 Uiso 1 1 calc R . . . .
C12 C 0.2293(4) 0.6872(4) 0.51305(19) 0.0320(10) Uani 1 1 d . . . . .
C13 C -0.0583(4) 0.7814(3) 0.42645(17) 0.0267(9) Uani 1 1 d . . . . .
H13 H -0.0141 0.7917 0.3914 0.032 Uiso 1 1 calc R . . . .
C14 C -0.1493(4) 0.8565(4) 0.43999(18) 0.0310(10) Uani 1 1 d . . . . .
H14 H -0.1694 0.9202 0.4144 0.037 Uiso 1 1 calc R . . . .
C15 C -0.2127(4) 0.8394(4) 0.49142(19) 0.0305(10) Uani 1 1 d . . . . .
H15 H -0.2776 0.8905 0.5006 0.037 Uiso 1 1 calc R . . . .
C16 C -0.1822(4) 0.7492(3) 0.52900(18) 0.0272(9) Uani 1 1 d . . . . .
H16 H -0.2246 0.7386 0.5646 0.033 Uiso 1 1 calc R . . . .
C17 C -0.0886(3) 0.6735(3) 0.51446(16) 0.0214(8) Uani 1 1 d . . . . .
C18 C -0.2844(3) 0.3752(4) 0.51408(18) 0.0263(9) Uani 1 1 d . . . . .
H18 H -0.3099 0.3129 0.4854 0.032 Uiso 1 1 calc R . . . .
C19 C -0.3494(4) 0.4912(4) 0.4985(2) 0.0333(10) Uani 1 1 d . . . . .
H19A H -0.3307 0.5523 0.5278 0.050 Uiso 1 1 calc GR . . . .
H19B H -0.4356 0.4769 0.4981 0.050 Uiso 1 1 calc GR . . . .
H19C H -0.3235 0.5185 0.4599 0.050 Uiso 1 1 calc GR . . . .
C20 C -0.3168(4) 0.3315(4) 0.57500(18) 0.0351(11) Uani 1 1 d . . . . .
H20A H -0.2878 0.2497 0.5802 0.053 Uiso 1 1 calc GR . . . .
H20B H -0.4036 0.3331 0.5798 0.053 Uiso 1 1 calc GR . . . .
H20C H -0.2798 0.3834 0.6043 0.053 Uiso 1 1 calc GR . . . .
C21 C -0.0603(4) 0.2453(3) 0.52337(18) 0.0255(9) Uani 1 1 d . . . . .
H21 H -0.0710 0.2316 0.5663 0.031 Uiso 1 1 calc R . . . .
C22 C -0.1216(4) 0.1419(4) 0.4916(2) 0.0415(12) Uani 1 1 d . . . . .
H22A H -0.2078 0.1458 0.4985 0.062 Uiso 1 1 calc GR . . . .
H22B H -0.0906 0.0660 0.5065 0.062 Uiso 1 1 calc GR . . . .
H22C H -0.1058 0.1476 0.4496 0.062 Uiso 1 1 calc GR . . . .
C23 C 0.0734(4) 0.2447(4) 0.51136(19) 0.0319(10) Uani 1 1 d . . . . .
H23A H 0.0873 0.2541 0.4693 0.048 Uiso 1 1 calc GR . . . .
H23B H 0.1075 0.1689 0.5245 0.048 Uiso 1 1 calc GR . . . .
H23C H 0.1112 0.3106 0.5325 0.048 Uiso 1 1 calc GR . . . .
C24 C 0.1185(4) 0.8118(3) 0.61460(19) 0.0330(11) Uani 1 1 d . . . . .
H24 H 0.1940 0.8363 0.6345 0.040 Uiso 1 1 calc R . . . .
C25 C 0.0235(4) 0.8004(4) 0.6610(2) 0.0420(12) Uani 1 1 d . . . . .
H25A H -0.0529 0.7808 0.6426 0.063 Uiso 1 1 calc GR . . . .
H25B H 0.0162 0.8760 0.6822 0.063 Uiso 1 1 calc GR . . . .
H25C H 0.0455 0.7369 0.6884 0.063 Uiso 1 1 calc GR . . . .
C26 C 0.0880(5) 0.9078(4) 0.5702(2) 0.0510(15) Uani 1 1 d . . . . .
H26A H 0.1517 0.9130 0.5410 0.077 Uiso 1 1 calc GR . . . .
H26B H 0.0798 0.9847 0.5902 0.077 Uiso 1 1 calc GR . . . .
H26C H 0.0127 0.8877 0.5508 0.077 Uiso 1 1 calc GR . . . .
C27 C 0.2469(8) 0.5839(7) 0.6319(3) 0.030(3) Uani 0.419(9) 1 d D U P A 1
H27 H 0.1941 0.5419 0.6604 0.036 Uiso 0.419(9) 1 calc R . P A 1
C27A C 0.2794(6) 0.6099(6) 0.6208(3) 0.028(2) Uani 0.581(9) 1 d D U P A 2
H27A H 0.3467 0.6661 0.6129 0.034 Uiso 0.581(9) 1 calc R . P A 2
C28 C 0.3276(10) 0.6652(9) 0.6679(5) 0.045(3) Uani 0.419(9) 1 d D U P A 1
H28A H 0.3738 0.7164 0.6417 0.067 Uiso 0.419(9) 1 calc GR . P A 1
H28B H 0.3820 0.6165 0.6914 0.067 Uiso 0.419(9) 1 calc GR . P A 1
H28C H 0.2787 0.7147 0.6938 0.067 Uiso 0.419(9) 1 calc GR . P A 1
C28A C 0.2598(7) 0.6046(7) 0.6867(3) 0.027(2) Uani 0.581(9) 1 d D U P A 2
H28D H 0.2402 0.6843 0.7013 0.041 Uiso 0.581(9) 1 calc GR . P A 2
H28E H 0.3326 0.5760 0.7058 0.041 Uiso 0.581(9) 1 calc GR . P A 2
H28F H 0.1939 0.5499 0.6954 0.041 Uiso 0.581(9) 1 calc GR . P A 2
C29 C 0.3156(4) 0.4865(4) 0.5993(2) 0.0380(11) Uani 1 1 d D U . . .
H29A H 0.2597 0.4373 0.5769 0.057 Uiso 0.419(9) 1 calc R . P A 1
H29B H 0.3730 0.5235 0.5725 0.057 Uiso 0.419(9) 1 calc R . P A 1
H29C H 0.3583 0.4366 0.6275 0.057 Uiso 0.419(9) 1 calc R . P A 1
H29D H 0.3285 0.4890 0.5569 0.057 Uiso 0.581(9) 1 calc R . P A 2
H29E H 0.3895 0.4620 0.6188 0.057 Uiso 0.581(9) 1 calc R . P A 2
H29F H 0.2523 0.4293 0.6083 0.057 Uiso 0.581(9) 1 calc R . P A 2
B1 B 0.0527(4) 0.5790(4) 0.4642(2) 0.0231(10) Uani 1 1 d . . . . .

loop_
_atom_site_aniso_label
_atom_site_aniso_U_11
_atom_site_aniso_U_22
_atom_site_aniso_U_33
_atom_site_aniso_U_23
_atom_site_aniso_U_13
_atom_site_aniso_U_12
Rh1 0.02569(17) 0.01432(15) 0.01810(14) 0.00140(13) -0.00330(13) -0.00162(13)
Br1 0.0432(3) 0.0257(2) 0.0219(2) 0.00622(17) -0.00285(19) -0.00488(19)
P1 0.0215(5) 0.0162(5) 0.0217(5) -0.0014(4) -0.0008(4) -0.0014(4)
P2 0.0327(6) 0.0178(5) 0.0282(5) 0.0031(4) -0.0126(5) -0.0036(4)
N1 0.0263(18) 0.0191(17) 0.0205(17) -0.0003(13) -0.0059(14) -0.0027(14)
C1 0.024(2) 0.0198(19) 0.024(2) -0.0010(16) 0.0013(16) 0.0032(15)
C2 0.024(2) 0.022(2) 0.022(2) -0.0007(16) -0.0034(16) 0.0034(16)
C3 0.030(2) 0.025(2) 0.032(2) -0.0042(18) -0.0023(18) -0.0031(17)
C4 0.042(3) 0.033(3) 0.027(2) -0.0094(19) -0.005(2) -0.001(2)
C5 0.046(3) 0.037(2) 0.017(2) -0.007(2) 0.003(2) 0.003(2)
C6 0.030(2) 0.028(2) 0.025(2) 0.0012(17) 0.0055(17) 0.0026(18)
C7 0.026(2) 0.030(2) 0.030(2) 0.0090(19) -0.0043(18) -0.0035(18)
C8 0.027(3) 0.076(4) 0.036(3) 0.012(3) 0.001(2) -0.008(2)
C9 0.034(3) 0.124(6) 0.050(4) 0.036(4) -0.003(3) -0.019(3)
C10 0.034(3) 0.092(5) 0.065(4) 0.035(3) -0.010(3) -0.032(3)
C11 0.040(3) 0.047(3) 0.063(3) 0.022(3) -0.022(3) -0.022(2)
C12 0.027(2) 0.027(2) 0.042(3) 0.010(2) -0.011(2) -0.0051(18)
C13 0.035(2) 0.023(2) 0.022(2) 0.0024(17) -0.0094(18) -0.0071(18)
C14 0.044(3) 0.022(2) 0.027(2) 0.0036(17) -0.015(2) 0.0007(19)
C15 0.034(2) 0.021(2) 0.036(2) -0.0052(18) -0.013(2) 0.0041(18)
C16 0.034(2) 0.024(2) 0.024(2) -0.0029(17) -0.0016(18) -0.0004(18)
C17 0.026(2) 0.0170(19) 0.022(2) -0.0020(16) -0.0058(16) -0.0032(16)
C18 0.025(2) 0.024(2) 0.030(2) -0.0051(18) -0.0004(17) -0.0054(17)
C19 0.022(2) 0.036(2) 0.042(3) -0.004(2) -0.0024(19) 0.0015(18)
C20 0.030(2) 0.037(3) 0.038(3) 0.003(2) 0.0086(19) -0.0034(19)
C21 0.030(2) 0.0167(19) 0.030(2) 0.0018(16) -0.0023(18) -0.0017(17)
C22 0.048(3) 0.017(2) 0.060(3) -0.005(2) -0.016(2) 0.000(2)
C23 0.037(3) 0.023(2) 0.036(2) -0.0044(19) -0.0044(19) 0.0062(18)
C24 0.041(3) 0.020(2) 0.038(3) -0.0015(18) -0.020(2) -0.0032(19)
C25 0.039(3) 0.031(2) 0.056(3) -0.013(2) -0.012(2) 0.003(2)
C26 0.078(4) 0.020(2) 0.055(3) -0.002(2) -0.035(3) 0.004(2)
C27 0.037(5) 0.015(5) 0.038(5) 0.013(4) -0.022(4) -0.010(4)
C27A 0.031(4) 0.021(4) 0.033(4) 0.006(3) -0.012(3) -0.007(3)
C28 0.040(7) 0.040(6) 0.055(7) 0.013(5) -0.031(6) -0.003(5)
C28A 0.030(4) 0.027(4) 0.026(4) 0.007(3) -0.005(3) -0.003(3)
C29 0.039(3) 0.035(2) 0.039(3) 0.006(2) -0.009(2) 0.003(2)
B1 0.029(3) 0.021(2) 0.019(2) 0.0030(18) -0.0004(19) -0.0022(19)

loop_
_atom_type_symbol
_atom_type_description
_atom_type_scat_dispersion_real
_atom_type_scat_dispersion_imag
_atom_type_scat_source
C C 0.0033 0.0016 'International Tables Vol C Tables 4.2.6.8 and 6.1.1.4'
H H 0.0000 0.0000 'International Tables Vol C Tables 4.2.6.8 and 6.1.1.4'
B B 0.0013 0.0007 'International Tables Vol C Tables 4.2.6.8 and 6.1.1.4'
Br Br -0.2901 2.4595 'International Tables Vol C Tables 4.2.6.8 and 6.1.1.4'
N N 0.0061 0.0033 'International Tables Vol C Tables 4.2.6.8 and 6.1.1.4'
P P 0.1023 0.0942 'International Tables Vol C Tables 4.2.6.8 and 6.1.1.4'
Rh Rh -1.1178 0.9187 'International Tables Vol C Tables 4.2.6.8 and 6.1.1.4'

loop_
_geom_angle_atom_site_label_1
_geom_angle_atom_site_label_2
_geom_angle_atom_site_label_3
_geom_angle
_geom_angle_site_symmetry_1
_geom_angle_site_symmetry_3
_geom_angle_publ_flag
P1 Rh1 Br1 92.22(3) . . ?
P1 Rh1 P2 160.54(4) . . ?
P2 Rh1 Br1 93.32(3) . . ?
C17 Rh1 Br1 149.57(11) . . ?
C17 Rh1 P1 95.08(11) . . ?
C17 Rh1 P2 89.53(11) . . ?
C17 Rh1 B1 63.87(16) . . ?
B1 Rh1 Br1 146.52(12) . . ?
B1 Rh1 P1 82.76(12) . . ?
B1 Rh1 P2 82.34(12) . . ?
C2 P1 Rh1 107.26(13) . . ?
C2 P1 C18 105.21(18) . . ?
C2 P1 C21 104.12(18) . . ?
C18 P1 Rh1 124.24(13) . . ?
C18 P1 C21 103.96(18) . . ?
C21 P1 Rh1 110.31(13) . . ?
C12 P2 Rh1 105.46(14) . . ?
C12 P2 C24 108.4(2) . . ?
C12 P2 C27 106.5(3) . . ?
C12 P2 C27A 92.7(3) . . ?
C24 P2 Rh1 121.14(16) . . ?
C24 P2 C27 105.0(2) . . ?
C24 P2 C27A 102.1(2) . . ?
C27 P2 Rh1 109.5(3) . . ?
C27A P2 Rh1 122.8(2) . . ?
C13 N1 B1 137.1(3) . . ?
C17 N1 C13 124.0(3) . . ?
C17 N1 B1 98.7(3) . . ?
C2 C1 C6 117.3(4) . . ?
C2 C1 B1 120.2(3) . . ?
C6 C1 B1 121.3(4) . . ?
C1 C2 P1 115.1(3) . . ?
C3 C2 P1 124.1(3) . . ?
C3 C2 C1 120.8(4) . . ?
C2 C3 H3 119.8 . . ?
C4 C3 C2 120.4(4) . . ?
C4 C3 H3 119.8 . . ?
C3 C4 H4 120.0 . . ?
C5 C4 C3 120.0(4) . . ?
C5 C4 H4 120.0 . . ?
C4 C5 H5 119.9 . . ?
C4 C5 C6 120.2(4) . . ?
C6 C5 H5 119.9 . . ?
C1 C6 H6 119.3 . . ?
C5 C6 C1 121.4(4) . . ?
C5 C6 H6 119.3 . . ?
C8 C7 C12 116.3(4) . . ?
C8 C7 B1 125.1(4) . . ?
C12 C7 B1 118.2(4) . . ?
C7 C8 H8 119.2 . . ?
C9 C8 C7 121.7(5) . . ?
C9 C8 H8 119.2 . . ?
C8 C9 H9 119.7 . . ?
C10 C9 C8 120.7(5) . . ?
C10 C9 H9 119.7 . . ?
C9 C10 H10 120.3 . . ?
C9 C10 C11 119.5(5) . . ?
C11 C10 H10 120.3 . . ?
C10 C11 H11 120.0 . . ?
C10 C11 C12 120.0(5) . . ?
C12 C11 H11 120.0 . . ?
C7 C12 P2 114.8(3) . . ?
C11 C12 P2 122.9(4) . . ?
C11 C12 C7 121.5(4) . . ?
N1 C13 H13 120.6 . . ?
N1 C13 C14 118.8(4) . . ?
C14 C13 H13 120.6 . . ?
C13 C14 H14 120.2 . . ?
C13 C14 C15 119.5(4) . . ?
C15 C14 H14 120.2 . . ?
C14 C15 H15 119.8 . . ?
C16 C15 C14 120.3(4) . . ?
C16 C15 H15 119.8 . . ?
C15 C16 H16 120.3 . . ?
C15 C16 C17 119.3(4) . . ?
C17 C16 H16 120.3 . . ?
N1 C17 Rh1 108.6(3) . . ?
N1 C17 C16 118.0(3) . . ?
C16 C17 Rh1 133.3(3) . . ?
P1 C18 H18 107.8 . . ?
C19 C18 P1 110.5(3) . . ?
C19 C18 H18 107.8 . . ?
C20 C18 P1 110.9(3) . . ?
C20 C18 H18 107.8 . . ?
C20 C18 C19 111.9(4) . . ?
C18 C19 H19A 109.5 . . ?
C18 C19 H19B 109.5 . . ?
C18 C19 H19C 109.5 . . ?
H19A C19 H19B 109.5 . . ?
H19A C19 H19C 109.5 . . ?
H19B C19 H19C 109.5 . . ?
C18 C20 H20A 109.5 . . ?
C18 C20 H20B 109.5 . . ?
C18 C20 H20C 109.5 . . ?
H20A C20 H20B 109.5 . . ?
H20A C20 H20C 109.5 . . ?
H20B C20 H20C 109.5 . . ?
P1 C21 H21 107.1 . . ?
C22 C21 P1 115.0(3) . . ?
C22 C21 H21 107.1 . . ?
C23 C21 P1 109.4(3) . . ?
C23 C21 H21 107.1 . . ?
C23 C21 C22 110.7(4) . . ?
C21 C22 H22A 109.5 . . ?
C21 C22 H22B 109.5 . . ?
C21 C22 H22C 109.5 . . ?
H22A C22 H22B 109.5 . . ?
H22A C22 H22C 109.5 . . ?
H22B C22 H22C 109.5 . . ?
C21 C23 H23A 109.5 . . ?
C21 C23 H23B 109.5 . . ?
C21 C23 H23C 109.5 . . ?
H23A C23 H23B 109.5 . . ?
H23A C23 H23C 109.5 . . ?
H23B C23 H23C 109.5 . . ?
P2 C24 H24 107.5 . . ?
C25 C24 P2 109.7(3) . . ?
C25 C24 H24 107.5 . . ?
C25 C24 C26 111.8(4) . . ?
C26 C24 P2 112.6(3) . . ?
C26 C24 H24 107.5 . . ?
C24 C25 H25A 109.5 . . ?
C24 C25 H25B 109.5 . . ?
C24 C25 H25C 109.5 . . ?
H25A C25 H25B 109.5 . . ?
H25A C25 H25C 109.5 . . ?
H25B C25 H25C 109.5 . . ?
C24 C26 H26A 109.5 . . ?
C24 C26 H26B 109.5 . . ?
C24 C26 H26C 109.5 . . ?
H26A C26 H26B 109.5 . . ?
H26A C26 H26C 109.5 . . ?
H26B C26 H26C 109.5 . . ?
P2 C27 H27 106.2 . . ?
C28 C27 P2 114.5(6) . . ?
C28 C27 H27 106.2 . . ?
C28 C27 C29 112.9(8) . . ?
C29 C27 P2 110.1(4) . . ?
C29 C27 H27 106.2 . . ?
P2 C27A H27A 108.2 . . ?
C28A C27A P2 112.8(5) . . ?
C28A C27A H27A 108.2 . . ?
C29 C27A P2 110.5(4) . . ?
C29 C27A H27A 108.2 . . ?
C29 C27A C28A 108.8(6) . . ?
C27 C28 H28A 109.5 . . ?
C27 C28 H28B 109.5 . . ?
C27 C28 H28C 109.5 . . ?
H28A C28 H28B 109.5 . . ?
H28A C28 H28C 109.5 . . ?
H28B C28 H28C 109.5 . . ?
C27A C28A H28D 109.5 . . ?
C27A C28A H28E 109.5 . . ?
C27A C28A H28F 109.5 . . ?
H28D C28A H28E 109.5 . . ?
H28D C28A H28F 109.5 . . ?
H28E C28A H28F 109.5 . . ?
C27 C29 H29A 109.5 . . ?
C27 C29 H29B 109.5 . . ?
C27 C29 H29C 109.5 . . ?
C27A C29 H29D 109.5 . . ?
C27A C29 H29E 109.5 . . ?
C27A C29 H29F 109.5 . . ?
H29A C29 H29B 109.5 . . ?
H29A C29 H29C 109.5 . . ?
H29B C29 H29C 109.5 . . ?
H29D C29 H29E 109.5 . . ?
H29D C29 H29F 109.5 . . ?
H29E C29 H29F 109.5 . . ?
N1 B1 Rh1 88.1(2) . . ?
N1 B1 C1 103.4(3) . . ?
N1 B1 C7 109.5(3) . . ?
C1 B1 Rh1 113.7(3) . . ?
C7 B1 Rh1 111.4(3) . . ?
C7 B1 C1 123.9(4) . . ?

loop_
_geom_bond_atom_site_label_1
_geom_bond_atom_site_label_2
_geom_bond_distance
_geom_bond_site_symmetry_2
_geom_bond_publ_flag
Rh1 Br1 2.5654(5) . ?
Rh1 P1 2.3116(10) . ?
Rh1 P2 2.3270(11) . ?
Rh1 C17 1.950(4) . ?
Rh1 B1 2.235(4) . ?
P1 C2 1.815(4) . ?
P1 C18 1.849(4) . ?
P1 C21 1.850(4) . ?
P2 C12 1.819(5) . ?
P2 C24 1.856(4) . ?
P2 C27 1.874(6) . ?
P2 C27A 1.871(6) . ?
N1 C13 1.346(5) . ?
N1 C17 1.342(5) . ?
N1 B1 1.585(5) . ?
C1 C2 1.397(5) . ?
C1 C6 1.397(6) . ?
C1 B1 1.621(6) . ?
C2 C3 1.391(5) . ?
C3 H3 0.9500 . ?
C3 C4 1.374(6) . ?
C4 H4 0.9500 . ?
C4 C5 1.366(6) . ?
C5 H5 0.9500 . ?
C5 C6 1.385(6) . ?
C6 H6 0.9500 . ?
C7 C8 1.393(6) . ?
C7 C12 1.410(6) . ?
C7 B1 1.592(6) . ?
C8 H8 0.9500 . ?
C8 C9 1.389(7) . ?
C9 H9 0.9500 . ?
C9 C10 1.375(8) . ?
C10 H10 0.9500 . ?
C10 C11 1.376(7) . ?
C11 H11 0.9500 . ?
C11 C12 1.395(6) . ?
C13 H13 0.9500 . ?
C13 C14 1.359(6) . ?
C14 H14 0.9500 . ?
C14 C15 1.388(6) . ?
C15 H15 0.9500 . ?
C15 C16 1.370(5) . ?
C16 H16 0.9500 . ?
C16 C17 1.391(5) . ?
C18 H18 1.0000 . ?
C18 C19 1.532(6) . ?
C18 C20 1.521(5) . ?
C19 H19A 0.9800 . ?
C19 H19B 0.9800 . ?
C19 H19C 0.9800 . ?
C20 H20A 0.9800 . ?
C20 H20B 0.9800 . ?
C20 H20C 0.9800 . ?
C21 H21 1.0000 . ?
C21 C22 1.531(5) . ?
C21 C23 1.524(6) . ?
C22 H22A 0.9800 . ?
C22 H22B 0.9800 . ?
C22 H22C 0.9800 . ?
C23 H23A 0.9800 . ?
C23 H23B 0.9800 . ?
C23 H23C 0.9800 . ?
C24 H24 1.0000 . ?
C24 C25 1.509(7) . ?
C24 C26 1.518(6) . ?
C25 H25A 0.9800 . ?
C25 H25B 0.9800 . ?
C25 H25C 0.9800 . ?
C26 H26A 0.9800 . ?
C26 H26B 0.9800 . ?
C26 H26C 0.9800 . ?
C27 H27 1.0000 . ?
C27 C28 1.526(7) . ?
C27 C29 1.531(6) . ?
C27A H27A 1.0000 . ?
C27A C28A 1.525(6) . ?
C27A C29 1.524(6) . ?
C28 H28A 0.9800 . ?
C28 H28B 0.9800 . ?
C28 H28C 0.9800 . ?
C28A H28D 0.9800 . ?
C28A H28E 0.9800 . ?
C28A H28F 0.9800 . ?
C29 H29A 0.9800 . ?
C29 H29B 0.9800 . ?
C29 H29C 0.9800 . ?
C29 H29D 0.9800 . ?
C29 H29E 0.9800 . ?
C29 H29F 0.9800 . ?

loop_
_geom_torsion_atom_site_label_1
_geom_torsion_atom_site_label_2
_geom_torsion_atom_site_label_3
_geom_torsion_atom_site_label_4
_geom_torsion
_geom_torsion_site_symmetry_1
_geom_torsion_site_symmetry_2
_geom_torsion_site_symmetry_3
_geom_torsion_site_symmetry_4
_geom_torsion_publ_flag
Rh1 P1 C2 C1 9.8(3) . . . . ?
Rh1 P1 C2 C3 -170.1(3) . . . . ?
Rh1 P1 C18 C19 55.8(3) . . . . ?
Rh1 P1 C18 C20 -68.8(3) . . . . ?
Rh1 P1 C21 C22 -177.1(3) . . . . ?
Rh1 P1 C21 C23 -51.9(3) . . . . ?
Rh1 P2 C12 C7 -4.6(3) . . . . ?
Rh1 P2 C12 C11 -174.6(4) . . . . ?
Rh1 P2 C24 C25 43.5(3) . . . . ?
Rh1 P2 C24 C26 -81.7(4) . . . . ?
Rh1 P2 C27 C28 -160.0(8) . . . . ?
Rh1 P2 C27 C29 71.5(6) . . . . ?
Rh1 P2 C27A C28A -83.0(5) . . . . ?
Rh1 P2 C27A C29 39.0(6) . . . . ?
P1 C2 C3 C4 179.0(3) . . . . ?
N1 C13 C14 C15 -0.2(6) . . . . ?
C1 C2 C3 C4 -0.9(6) . . . . ?
C2 P1 C18 C19 -68.0(3) . . . . ?
C2 P1 C18 C20 167.3(3) . . . . ?
C2 P1 C21 C22 -62.3(4) . . . . ?
C2 P1 C21 C23 62.9(3) . . . . ?
C2 C1 C6 C5 -1.3(6) . . . . ?
C2 C1 B1 Rh1 6.3(5) . . . . ?
C2 C1 B1 N1 -87.6(4) . . . . ?
C2 C1 B1 C7 147.3(4) . . . . ?
C2 C3 C4 C5 -0.5(7) . . . . ?
C3 C4 C5 C6 1.1(7) . . . . ?
C4 C5 C6 C1 -0.1(6) . . . . ?
C6 C1 C2 P1 -178.1(3) . . . . ?
C6 C1 C2 C3 1.8(6) . . . . ?
C6 C1 B1 Rh1 173.2(3) . . . . ?
C6 C1 B1 N1 79.3(4) . . . . ?
C6 C1 B1 C7 -45.8(6) . . . . ?
C7 C8 C9 C10 -1.6(9) . . . . ?
C8 C7 C12 P2 -163.0(3) . . . . ?
C8 C7 C12 C11 7.1(6) . . . . ?
C8 C7 B1 Rh1 155.1(4) . . . . ?
C8 C7 B1 N1 -109.1(5) . . . . ?
C8 C7 B1 C1 13.3(7) . . . . ?
C8 C9 C10 C11 5.0(9) . . . . ?
C9 C10 C11 C12 -2.3(8) . . . . ?
C10 C11 C12 P2 165.4(4) . . . . ?
C10 C11 C12 C7 -4.0(7) . . . . ?
C12 P2 C24 C25 165.4(3) . . . . ?
C12 P2 C24 C26 40.3(4) . . . . ?
C12 P2 C27 C28 86.5(8) . . . . ?
C12 P2 C27 C29 -42.1(7) . . . . ?
C12 P2 C27A C28A 166.6(5) . . . . ?
C12 P2 C27A C29 -71.3(5) . . . . ?
C12 C7 C8 C9 -4.4(7) . . . . ?
C12 C7 B1 Rh1 -32.8(5) . . . . ?
C12 C7 B1 N1 63.0(5) . . . . ?
C12 C7 B1 C1 -174.6(4) . . . . ?
C13 N1 C17 Rh1 -176.8(3) . . . . ?
C13 N1 C17 C16 1.5(5) . . . . ?
C13 N1 B1 Rh1 179.1(4) . . . . ?
C13 N1 B1 C1 -67.0(5) . . . . ?
C13 N1 B1 C7 66.9(6) . . . . ?
C13 C14 C15 C16 1.5(6) . . . . ?
C14 C15 C16 C17 -1.3(6) . . . . ?
C15 C16 C17 Rh1 177.7(3) . . . . ?
C15 C16 C17 N1 -0.1(5) . . . . ?
C17 N1 C13 C14 -1.4(6) . . . . ?
C17 N1 B1 Rh1 -6.3(3) . . . . ?
C17 N1 B1 C1 107.7(3) . . . . ?
C17 N1 B1 C7 -118.4(3) . . . . ?
C18 P1 C2 C1 143.8(3) . . . . ?
C18 P1 C2 C3 -36.1(4) . . . . ?
C18 P1 C21 C22 47.6(4) . . . . ?
C18 P1 C21 C23 172.9(3) . . . . ?
C21 P1 C2 C1 -107.1(3) . . . . ?
C21 P1 C2 C3 73.0(4) . . . . ?
C21 P1 C18 C19 -177.2(3) . . . . ?
C21 P1 C18 C20 58.2(3) . . . . ?
C24 P2 C12 C7 -135.7(3) . . . . ?
C24 P2 C12 C11 54.3(4) . . . . ?
C24 P2 C27 C28 -28.4(9) . . . . ?
C24 P2 C27 C29 -156.9(5) . . . . ?
C24 P2 C27A C28A 57.1(6) . . . . ?
C24 P2 C27A C29 179.2(4) . . . . ?
C27 P2 C12 C7 111.7(4) . . . . ?
C27 P2 C12 C11 -58.3(5) . . . . ?
C27 P2 C24 C25 -81.0(5) . . . . ?
C27 P2 C24 C26 153.8(5) . . . . ?
C27A P2 C12 C7 120.6(4) . . . . ?
C27A P2 C12 C11 -49.5(4) . . . . ?
C27A P2 C24 C25 -97.5(4) . . . . ?
C27A P2 C24 C26 137.3(4) . . . . ?
B1 N1 C13 C14 172.2(4) . . . . ?
B1 N1 C17 Rh1 7.6(3) . . . . ?
B1 N1 C17 C16 -174.0(3) . . . . ?
B1 C1 C2 P1 -10.7(5) . . . . ?
B1 C1 C2 C3 169.2(4) . . . . ?
B1 C1 C6 C5 -168.5(4) . . . . ?
B1 C7 C8 C9 167.8(5) . . . . ?
B1 C7 C12 P2 24.2(5) . . . . ?
B1 C7 C12 C11 -165.6(4) . . . . ?
